data_4064520
loop_
_publ_author_name
'Tanabe, Makoto'
'Jiang, Jian'
'Yamazawa, Hideto'
'Osakada, Kohtaro'
'Ohmura, Toshimichi'
'Suginome, Michinori'

_publ_section_title
;
 Dinuclear Palladium and Platinum Complexes with Bridging Silylene
 Ligands. Preparation Using (Aminosilyl)boronic Ester as the Ligand
 Precursor and Their Reactions with Alkynes
;
_journal_issue 15
_journal_name_full Organometallics
_journal_page_first 3981
_journal_paper_doi 10.1021/om200156g
_journal_volume 30
_journal_year 2011
_chemical_formula_moiety 'C34 H40 P2 Pt Si'
_chemical_formula_sum 'C34 H40 P2 Pt Si'
_chemical_formula_weight 733.81
_space_group_IT_number 14
_symmetry_cell_setting monoclinic
_symmetry_Int_Tables_number 14
_symmetry_space_group_name_Hall '-P 2ybc'
_symmetry_space_group_name_H-M 'P 1 21/c 1'
_atom_sites_solution_hydrogens geom
_atom_sites_solution_primary direct
_atom_sites_solution_secondary difmap
_cell_angle_alpha 90.0000
_cell_angle_beta 111.398(14)
_cell_angle_gamma 90.0000
_cell_formula_units_Z 4
_cell_length_a 17.963(5)
_cell_length_b 10.544(4)
_cell_length_c 18.541(3)
_cell_measurement_reflns_used 20
_cell_measurement_temperature 296
_cell_measurement_theta_max 10.82
_cell_measurement_theta_min 9.30
_cell_volume 3269.6(17)
_computing_cell_refinement 'MSC/AFC Diffractometer Control'
_computing_data_collection 'MSC/AFC Diffractometer Control (Rigaku, 1998)'
_computing_data_reduction 'MSC/AFC Diffractometer Control'
_computing_molecular_graphics 'CrystalStructure 4.0'
_computing_publication_material 'CrystalStructure 4.0 (Rigaku, 2010)'
_computing_structure_refinement 'SHELXL97 (Sheldrick, 2008)'
_computing_structure_solution 'SIR2002 (Burla, et al., 2003)'
_diffrn_ambient_temperature 296
_diffrn_measured_fraction_theta_full 0.998
_diffrn_measured_fraction_theta_max 0.998
_diffrn_measurement_device_type 'Rigaku AFC5R'
_diffrn_measurement_method \w-2\q
_diffrn_radiation_type 'Mo K\a'
_diffrn_radiation_wavelength 0.71069
_diffrn_reflns_limit_h_max 23
_diffrn_reflns_limit_h_min -21
_diffrn_reflns_limit_k_max 13
_diffrn_reflns_limit_k_min 0
_diffrn_reflns_limit_l_max 0
_diffrn_reflns_limit_l_min -24
_diffrn_reflns_number 7732
_diffrn_reflns_theta_full 27.51
_diffrn_reflns_theta_max 27.51
_diffrn_standards_decay_% -15.800
_diffrn_standards_interval_count 150
_diffrn_standards_number 3
_exptl_absorpt_coefficient_mu 4.429
_exptl_absorpt_correction_type none
_exptl_crystal_colour colorless
_exptl_crystal_density_diffrn 1.491
_exptl_crystal_density_method 'not measured'
_exptl_crystal_description prismatic
_exptl_crystal_F_000 1464.00
_exptl_crystal_size_max 0.640
_exptl_crystal_size_mid 0.320
_exptl_crystal_size_min 0.260
_refine_diff_density_max 1.260
_refine_diff_density_min -2.400
_refine_ls_extinction_method none
_refine_ls_goodness_of_fit_ref 1.027
_refine_ls_hydrogen_treatment constr
_refine_ls_number_parameters 349
_refine_ls_number_reflns 7499
_refine_ls_number_restraints 0
_refine_ls_R_factor_all 0.0553
_refine_ls_R_factor_gt 0.0462
_refine_ls_shift/su_max 0.001
_refine_ls_structure_factor_coef Fsqd
_refine_ls_weighting_details 'w = 1/[\s^2^(Fo^2^)+(0.0950P)^2^+4.0281P] where P=(Fo^2^+2Fc^2^)/3'
_refine_ls_weighting_scheme calc
_refine_ls_wR_factor_gt 0.1279
_refine_ls_wR_factor_ref 0.1348
_reflns_number_gt 6373
_reflns_number_total 7499
_reflns_threshold_expression F^2^>2.0\s(F^2^)
_cod_data_source_file om200156g_si_001.cif
_cod_data_source_block complex8a
_cod_original_cell_volume 3269.7(16)
_cod_database_code 4064520

loop_
_symmetry_equiv_pos_site_id
_symmetry_equiv_pos_as_xyz
1 +X,+Y,+Z
2 -X,1/2+Y,1/2-Z
3 -X,-Y,-Z
4 +X,1/2-Y,1/2+Z

loop_
_atom_site_label
_atom_site_type_symbol
_atom_site_fract_x
_atom_site_fract_y
_atom_site_fract_z
_atom_site_U_iso_or_equiv
_atom_site_adp_type
_atom_site_occupancy
_atom_site_symmetry_multiplicity
_atom_site_calc_flag
_atom_site_refinement_flags
Pt1 Pt 0.221764(11) 0.214937(17) 0.176290(11) 0.03795(9) Uani 1.0 4 d .
P1 P 0.30108(11) 0.26980(17) 0.30211(10) 0.0545(4) Uani 1.0 4 d .
P2 P 0.18487(10) 0.41943(15) 0.13264(11) 0.0551(4) Uani 1.0 4 d .
Si1 Si 0.31557(8) 0.02877(14) 0.10091(8) 0.0390(3) Uani 1.0 4 d .
C1 C 0.1692(3) 0.1496(5) 0.0639(3) 0.0385(10) Uani 1.0 4 d .
C2 C 0.2178(3) 0.0877(5) 0.0335(3) 0.0390(10) Uani 1.0 4 d .
C3 C 0.2420(3) 0.0270(6) 0.2077(3) 0.0422(11) Uani 1.0 4 d .
C4 C 0.2910(3) -0.0402(5) 0.1822(3) 0.0412(11) Uani 1.0 4 d .
C5 C 0.3956(3) 0.1525(6) 0.1315(3) 0.0433(11) Uani 1.0 4 d .
C6 C 0.3857(4) 0.2718(7) 0.0974(4) 0.0555(15) Uani 1.0 4 d .
C7 C 0.4465(5) 0.3638(7) 0.1208(5) 0.0673(18) Uani 1.0 4 d .
C8 C 0.5176(4) 0.3362(8) 0.1777(5) 0.0642(18) Uani 1.0 4 d .
C9 C 0.5297(5) 0.2184(7) 0.2131(6) 0.071(2) Uani 1.0 4 d .
C10 C 0.4698(4) 0.1288(7) 0.1899(4) 0.0591(15) Uani 1.0 4 d .
C11 C 0.3511(4) -0.1018(6) 0.0521(4) 0.0447(12) Uani 1.0 4 d .
C12 C 0.4092(4) -0.0862(7) 0.0193(4) 0.0600(16) Uani 1.0 4 d .
C13 C 0.4318(5) -0.1836(9) -0.0175(5) 0.074(2) Uani 1.0 4 d .
C14 C 0.3984(6) -0.3019(8) -0.0217(6) 0.075(3) Uani 1.0 4 d .
C15 C 0.3402(6) -0.3203(8) 0.0080(6) 0.083(3) Uani 1.0 4 d .
C16 C 0.3175(6) -0.2209(7) 0.0438(6) 0.070(3) Uani 1.0 4 d .
C17 C 0.0837(4) 0.1666(6) 0.0166(4) 0.0451(12) Uani 1.0 4 d .
C18 C 0.0555(4) 0.1835(7) -0.0634(4) 0.0537(14) Uani 1.0 4 d .
C19 C -0.0257(5) 0.1871(7) -0.1068(5) 0.0674(19) Uani 1.0 4 d .
C20 C -0.0806(4) 0.1730(7) -0.0721(5) 0.069(2) Uani 1.0 4 d .
C21 C -0.0554(4) 0.1584(7) 0.0062(5) 0.0613(17) Uani 1.0 4 d .
C22 C 0.0261(4) 0.1562(6) 0.0502(4) 0.0505(13) Uani 1.0 4 d .
C23 C 0.2021(4) -0.0305(6) 0.2571(3) 0.0477(12) Uani 1.0 4 d .
C24 C 0.2218(5) -0.1498(7) 0.2912(4) 0.0613(16) Uani 1.0 4 d .
C25 C 0.1779(8) -0.2016(9) 0.3332(6) 0.089(3) Uani 1.0 4 d .
C26 C 0.1170(7) -0.1358(11) 0.3435(6) 0.094(3) Uani 1.0 4 d .
C27 C 0.0970(5) -0.0184(9) 0.3109(5) 0.080(3) Uani 1.0 4 d .
C28 C 0.1393(4) 0.0317(7) 0.2697(4) 0.0623(16) Uani 1.0 4 d .
C29 C 0.3888(5) 0.3613(10) 0.3100(5) 0.086(3) Uani 1.0 4 d .
C30 C 0.2554(7) 0.3612(13) 0.3573(6) 0.108(4) Uani 1.0 4 d .
C31 C 0.3465(7) 0.1422(10) 0.3702(5) 0.110(4) Uani 1.0 4 d .
C32 C 0.2464(7) 0.5539(8) 0.1757(6) 0.093(3) Uani 1.0 4 d .
C33 C 0.1660(7) 0.4563(8) 0.0317(5) 0.101(4) Uani 1.0 4 d .
C34 C 0.0911(6) 0.4624(10) 0.1400(8) 0.113(4) Uani 1.0 4 d .
H1 H 0.2021 0.0755 -0.0196 0.0468 Uiso 1.0 4 calc R
H2 H 0.3118 -0.1179 0.2041 0.0495 Uiso 1.0 4 calc R
H3 H 0.3376 0.2913 0.0579 0.0666 Uiso 1.0 4 calc R
H4 H 0.4380 0.4433 0.0974 0.0808 Uiso 1.0 4 calc R
H5 H 0.5581 0.3965 0.1929 0.0770 Uiso 1.0 4 calc R
H6 H 0.5782 0.1998 0.2524 0.0851 Uiso 1.0 4 calc R
H7 H 0.4791 0.0498 0.2139 0.0709 Uiso 1.0 4 calc R
H8 H 0.4334 -0.0073 0.0225 0.0719 Uiso 1.0 4 calc R
H9 H 0.4699 -0.1694 -0.0396 0.0885 Uiso 1.0 4 calc R
H10 H 0.4154 -0.3687 -0.0447 0.0901 Uiso 1.0 4 calc R
H11 H 0.3159 -0.3992 0.0041 0.0992 Uiso 1.0 4 calc R
H12 H 0.2775 -0.2351 0.0635 0.0846 Uiso 1.0 4 calc R
H13 H 0.0919 0.1925 -0.0882 0.0645 Uiso 1.0 4 calc R
H14 H -0.0431 0.1994 -0.1601 0.0809 Uiso 1.0 4 calc R
H15 H -0.1349 0.1733 -0.1019 0.0826 Uiso 1.0 4 calc R
H16 H -0.0926 0.1499 0.0301 0.0736 Uiso 1.0 4 calc R
H17 H 0.0425 0.1475 0.1037 0.0606 Uiso 1.0 4 calc R
H18 H 0.2640 -0.1951 0.2861 0.0736 Uiso 1.0 4 calc R
H19 H 0.1906 -0.2823 0.3544 0.1064 Uiso 1.0 4 calc R
H20 H 0.0894 -0.1707 0.3725 0.1133 Uiso 1.0 4 calc R
H21 H 0.0551 0.0268 0.3168 0.0962 Uiso 1.0 4 calc R
H22 H 0.1254 0.1123 0.2487 0.0748 Uiso 1.0 4 calc R
H23 H 0.4172 0.3835 0.3632 0.1031 Uiso 1.0 4 calc R
H24 H 0.3729 0.4372 0.2796 0.1031 Uiso 1.0 4 calc R
H25 H 0.4229 0.3119 0.2913 0.1031 Uiso 1.0 4 calc R
H26 H 0.2964 0.4002 0.4005 0.1292 Uiso 1.0 4 calc R
H27 H 0.2237 0.3062 0.3759 0.1292 Uiso 1.0 4 calc R
H28 H 0.2220 0.4256 0.3249 0.1292 Uiso 1.0 4 calc R
H29 H 0.3058 0.0982 0.3824 0.1320 Uiso 1.0 4 calc R
H30 H 0.3849 0.1771 0.4167 0.1320 Uiso 1.0 4 calc R
H31 H 0.3727 0.0841 0.3473 0.1320 Uiso 1.0 4 calc R
H32 H 0.2215 0.6297 0.1490 0.1120 Uiso 1.0 4 calc R
H33 H 0.2979 0.5439 0.1717 0.1120 Uiso 1.0 4 calc R
H34 H 0.2527 0.5600 0.2292 0.1120 Uiso 1.0 4 calc R
H35 H 0.2145 0.4462 0.0217 0.1218 Uiso 1.0 4 calc R
H36 H 0.1477 0.5423 0.0211 0.1218 Uiso 1.0 4 calc R
H37 H 0.1259 0.3999 -0.0010 0.1218 Uiso 1.0 4 calc R
H38 H 0.0557 0.3907 0.1267 0.1359 Uiso 1.0 4 calc R
H39 H 0.0675 0.5311 0.1051 0.1359 Uiso 1.0 4 calc R
H40 H 0.0998 0.4884 0.1921 0.1359 Uiso 1.0 4 calc R

loop_
_atom_site_aniso_label
_atom_site_aniso_U_11
_atom_site_aniso_U_22
_atom_site_aniso_U_33
_atom_site_aniso_U_12
_atom_site_aniso_U_13
_atom_site_aniso_U_23
Pt1 0.03797(13) 0.03722(13) 0.04128(14) -0.00265(7) 0.01755(9) -0.00292(7)
P1 0.0623(10) 0.0578(10) 0.0447(8) -0.0115(8) 0.0210(8) -0.0121(7)
P2 0.0530(9) 0.0391(8) 0.0752(11) -0.0002(7) 0.0259(8) 0.0003(7)
Si1 0.0330(7) 0.0421(7) 0.0433(7) 0.0002(6) 0.0155(6) -0.0012(6)
C1 0.037(3) 0.042(3) 0.036(3) 0.002(2) 0.0135(19) 0.002(2)
C2 0.035(3) 0.043(3) 0.038(3) -0.001(2) 0.0118(19) -0.003(2)
C3 0.040(3) 0.045(3) 0.042(3) -0.003(2) 0.015(2) 0.000(3)
C4 0.037(3) 0.042(3) 0.044(3) 0.004(2) 0.014(2) 0.003(2)
C5 0.040(3) 0.045(3) 0.047(3) -0.003(3) 0.019(3) -0.007(3)
C6 0.050(4) 0.059(4) 0.057(4) -0.001(3) 0.018(3) 0.007(3)
C7 0.065(4) 0.050(4) 0.088(5) -0.008(3) 0.029(4) 0.002(4)
C8 0.051(4) 0.068(5) 0.077(5) -0.020(4) 0.027(4) -0.020(4)
C9 0.045(4) 0.075(6) 0.082(6) -0.007(3) 0.010(4) -0.004(4)
C10 0.045(3) 0.060(4) 0.065(4) -0.004(3) 0.012(3) 0.004(3)
C11 0.042(3) 0.049(3) 0.047(3) -0.000(3) 0.020(3) -0.001(3)
C12 0.060(4) 0.056(4) 0.080(5) -0.016(3) 0.045(4) -0.018(4)
C13 0.068(5) 0.080(5) 0.093(6) -0.011(4) 0.053(5) -0.028(5)
C14 0.081(6) 0.064(5) 0.091(6) 0.001(4) 0.044(5) -0.022(4)
C15 0.105(7) 0.055(4) 0.107(7) -0.015(5) 0.062(6) -0.020(5)
C16 0.080(6) 0.061(5) 0.091(6) -0.013(4) 0.057(5) -0.013(4)
C17 0.038(3) 0.039(3) 0.053(3) 0.001(2) 0.010(3) -0.000(3)
C18 0.053(4) 0.053(4) 0.050(4) 0.002(3) 0.012(3) 0.003(3)
C19 0.056(4) 0.064(4) 0.061(4) 0.009(4) -0.004(3) 0.002(4)
C20 0.037(3) 0.052(4) 0.098(6) 0.004(3) 0.002(4) -0.009(4)
C21 0.036(3) 0.052(4) 0.094(5) -0.006(3) 0.021(3) -0.020(4)
C22 0.042(3) 0.045(3) 0.067(4) -0.001(3) 0.022(3) -0.009(3)
C23 0.052(3) 0.050(3) 0.041(3) -0.009(3) 0.017(3) -0.000(3)
C24 0.079(5) 0.052(4) 0.059(4) -0.000(4) 0.033(4) 0.010(3)
C25 0.127(9) 0.074(6) 0.083(6) -0.012(5) 0.059(6) 0.024(5)
C26 0.114(8) 0.112(8) 0.081(6) -0.034(7) 0.065(6) 0.001(6)
C27 0.087(6) 0.087(6) 0.091(6) -0.008(5) 0.062(5) 0.001(5)
C28 0.063(4) 0.063(4) 0.069(4) -0.001(4) 0.034(4) 0.003(4)
C29 0.062(5) 0.112(7) 0.076(5) -0.022(5) 0.015(4) -0.011(5)
C30 0.106(8) 0.144(10) 0.091(7) -0.015(7) 0.058(6) -0.044(7)
C31 0.144(10) 0.082(6) 0.058(5) -0.020(6) -0.018(5) -0.004(5)
C32 0.114(7) 0.048(4) 0.096(7) -0.030(5) 0.012(5) -0.004(4)
C33 0.146(9) 0.053(5) 0.086(6) -0.006(5) 0.018(6) 0.026(5)
C34 0.083(6) 0.079(6) 0.202(13) 0.017(5) 0.081(8) 0.010(7)

loop_
_atom_type_symbol
_atom_type_description
_atom_type_scat_dispersion_real
_atom_type_scat_dispersion_imag
_atom_type_scat_source
C C 0.0033 0.0016
;
International Tables for Crystallography
(1992, Vol. C, Tables 4.2.6.8 and 6.1.1.4)
;
H H 0.0000 0.0000
;
International Tables for Crystallography
(1992, Vol. C, Table 6.1.1.4)
;
P P 0.1023 0.0942
;
International Tables for Crystallography
(1992, Vol. C, Tables 4.2.6.8 and 6.1.1.4)
;
Pt Pt -1.7033 8.3905
;
International Tables for Crystallography
(1992, Vol. C, Tables 4.2.6.8 and 6.1.1.4)
;
Si Si 0.0817 0.0704
;
International Tables for Crystallography
(1992, Vol. C, Tables 4.2.6.8 and 6.1.1.4)
;

loop_
_geom_angle_atom_site_label_1
_geom_angle_atom_site_label_2
_geom_angle_atom_site_label_3
_geom_angle
_geom_angle_publ_flag
P1 Pt1 P2 96.42(7) yes
P1 Pt1 C1 169.72(16) yes
P1 Pt1 C3 88.60(15) yes
P2 Pt1 C1 89.47(15) yes
P2 Pt1 C3 173.69(14) yes
C1 Pt1 C3 86.1(2) yes
Pt1 P1 C29 114.3(3) yes
Pt1 P1 C30 117.6(3) yes
Pt1 P1 C31 117.9(3) yes
C29 P1 C30 103.4(6) yes
C29 P1 C31 100.5(5) yes
C30 P1 C31 100.5(6) yes
Pt1 P2 C32 122.0(3) yes
Pt1 P2 C33 118.8(3) yes
Pt1 P2 C34 111.4(4) yes
C32 P2 C33 98.1(5) yes
C32 P2 C34 102.1(5) yes
C33 P2 C34 101.3(6) yes
C2 Si1 C4 103.3(3) yes
C2 Si1 C5 113.9(3) yes
C2 Si1 C11 109.0(3) yes
C4 Si1 C5 114.2(3) yes
C4 Si1 C11 109.0(3) yes
C5 Si1 C11 107.3(3) yes
Pt1 C1 C2 116.7(4) yes
Pt1 C1 C17 123.5(5) yes
C2 C1 C17 119.8(5) yes
Si1 C2 C1 118.3(4) yes
Pt1 C3 C4 118.6(5) yes
Pt1 C3 C23 119.5(5) yes
C4 C3 C23 121.9(6) yes
Si1 C4 C3 117.2(4) yes
Si1 C5 C6 122.5(4) yes
Si1 C5 C10 121.3(5) yes
C6 C5 C10 116.2(6) yes
C5 C6 C7 121.9(6) yes
C6 C7 C8 119.7(7) yes
C7 C8 C9 120.1(7) yes
C8 C9 C10 119.9(7) yes
C5 C10 C9 122.2(7) yes
Si1 C11 C12 124.2(5) yes
Si1 C11 C16 120.6(7) yes
C12 C11 C16 115.2(7) yes
C11 C12 C13 122.1(7) yes
C12 C13 C14 120.4(10) yes
C13 C14 C15 119.3(9) yes
C14 C15 C16 119.4(9) yes
C11 C16 C15 123.5(10) yes
C1 C17 C18 122.9(7) yes
C1 C17 C22 120.5(6) yes
C18 C17 C22 116.5(6) yes
C17 C18 C19 121.2(8) yes
C18 C19 C20 120.7(7) yes
C19 C20 C21 119.9(6) yes
C20 C21 C22 119.7(8) yes
C17 C22 C21 122.1(7) yes
C3 C23 C24 123.3(7) yes
C3 C23 C28 120.8(6) yes
C24 C23 C28 115.8(7) yes
C23 C24 C25 120.1(8) yes
C24 C25 C26 121.3(9) yes
C25 C26 C27 119.6(11) yes
C26 C27 C28 119.1(10) yes
C23 C28 C27 124.1(7) yes
Si1 C2 H1 120.859 no
C1 C2 H1 120.861 no
Si1 C4 H2 121.391 no
C3 C4 H2 121.394 no
C5 C6 H3 119.026 no
C7 C6 H3 119.033 no
C6 C7 H4 120.139 no
C8 C7 H4 120.158 no
C7 C8 H5 119.963 no
C9 C8 H5 119.965 no
C8 C9 H6 120.050 no
C10 C9 H6 120.052 no
C5 C10 H7 118.883 no
C9 C10 H7 118.888 no
C11 C12 H8 118.976 no
C13 C12 H8 118.972 no
C12 C13 H9 119.773 no
C14 C13 H9 119.777 no
C13 C14 H10 120.353 no
C15 C14 H10 120.360 no
C14 C15 H11 120.278 no
C16 C15 H11 120.285 no
C11 C16 H12 118.251 no
C15 C16 H12 118.254 no
C17 C18 H13 119.416 no
C19 C18 H13 119.418 no
C18 C19 H14 119.630 no
C20 C19 H14 119.629 no
C19 C20 H15 120.074 no
C21 C20 H15 120.071 no
C20 C21 H16 120.161 no
C22 C21 H16 120.165 no
C17 C22 H17 118.967 no
C21 C22 H17 118.975 no
C23 C24 H18 119.955 no
C25 C24 H18 119.934 no
C24 C25 H19 119.361 no
C26 C25 H19 119.348 no
C25 C26 H20 120.213 no
C27 C26 H20 120.223 no
C26 C27 H21 120.428 no
C28 C27 H21 120.434 no
C23 C28 H22 117.980 no
C27 C28 H22 117.959 no
P1 C29 H23 109.464 no
P1 C29 H24 109.477 no
P1 C29 H25 109.472 no
H23 C29 H24 109.471 no
H23 C29 H25 109.462 no
H24 C29 H25 109.481 no
P1 C30 H26 109.477 no
P1 C30 H27 109.468 no
P1 C30 H28 109.470 no
H26 C30 H27 109.470 no
H26 C30 H28 109.469 no
H27 C30 H28 109.474 no
P1 C31 H29 109.469 no
P1 C31 H30 109.471 no
P1 C31 H31 109.475 no
H29 C31 H30 109.468 no
H29 C31 H31 109.476 no
H30 C31 H31 109.469 no
P2 C32 H32 109.465 no
P2 C32 H33 109.468 no
P2 C32 H34 109.470 no
H32 C32 H33 109.480 no
H32 C32 H34 109.473 no
H33 C32 H34 109.471 no
P2 C33 H35 109.474 no
P2 C33 H36 109.470 no
P2 C33 H37 109.473 no
H35 C33 H36 109.468 no
H35 C33 H37 109.473 no
H36 C33 H37 109.469 no
P2 C34 H38 109.471 no
P2 C34 H39 109.470 no
P2 C34 H40 109.471 no
H38 C34 H39 109.466 no
H38 C34 H40 109.479 no
H39 C34 H40 109.469 no

loop_
_geom_bond_atom_site_label_1
_geom_bond_atom_site_label_2
_geom_bond_distance
_geom_bond_publ_flag
Pt1 P1 2.3198(17) yes
Pt1 P2 2.3134(18) yes
Pt1 C1 2.067(5) yes
Pt1 C3 2.060(6) yes
P1 C29 1.808(10) yes
P1 C30 1.805(14) yes
P1 C31 1.821(10) yes
P2 C32 1.796(9) yes
P2 C33 1.818(10) yes
P2 C34 1.797(12) yes
Si1 C2 1.853(5) yes
Si1 C4 1.865(7) yes
Si1 C5 1.869(6) yes
Si1 C11 1.883(7) yes
C1 C2 1.365(9) yes
C1 C17 1.476(7) yes
C3 C4 1.343(9) yes
C3 C23 1.484(10) yes
C5 C6 1.390(9) yes
C5 C10 1.401(7) yes
C6 C7 1.406(10) yes
C7 C8 1.359(9) yes
C8 C9 1.384(11) yes
C9 C10 1.377(10) yes
C11 C12 1.396(11) yes
C11 C16 1.377(10) yes
C12 C13 1.373(12) yes
C13 C14 1.373(12) yes
C14 C15 1.362(17) yes
C15 C16 1.380(14) yes
C17 C18 1.394(9) yes
C17 C22 1.393(10) yes
C18 C19 1.386(9) yes
C19 C20 1.367(13) yes
C20 C21 1.363(12) yes
C21 C22 1.392(8) yes
C23 C24 1.393(9) yes
C23 C28 1.396(11) yes
C24 C25 1.405(16) yes
C25 C26 1.367(18) yes
C26 C27 1.367(15) yes
C27 C28 1.366(14) yes
C2 H1 0.930 no
C4 H2 0.930 no
C6 H3 0.930 no
C7 H4 0.930 no
C8 H5 0.930 no
C9 H6 0.930 no
C10 H7 0.930 no
C12 H8 0.930 no
C13 H9 0.930 no
C14 H10 0.930 no
C15 H11 0.930 no
C16 H12 0.930 no
C18 H13 0.930 no
C19 H14 0.930 no
C20 H15 0.930 no
C21 H16 0.930 no
C22 H17 0.930 no
C24 H18 0.930 no
C25 H19 0.930 no
C26 H20 0.930 no
C27 H21 0.930 no
C28 H22 0.930 no
C29 H23 0.960 no
C29 H24 0.960 no
C29 H25 0.960 no
C30 H26 0.960 no
C30 H27 0.960 no
C30 H28 0.960 no
C31 H29 0.960 no
C31 H30 0.960 no
C31 H31 0.960 no
C32 H32 0.960 no
C32 H33 0.960 no
C32 H34 0.960 no
C33 H35 0.960 no
C33 H36 0.960 no
C33 H37 0.960 no
C34 H38 0.960 no
C34 H39 0.960 no
C34 H40 0.960 no
